data_2204134
loop_
_publ_author_name
'Zhang, Deng-Qing'
'Zhang, Wen-Hua'
'Xu, Qing-Feng'
'Lang, Jian-Ping'
'Ng, Seik Weng'

_publ_section_title
;
 Poly[[silver(I)-\m-4,4'-bipyridine-\m-formato] monohydrate formic acid
 solvate]
;
_journal_issue 9
_journal_name_full 'Acta Crystallographica Section E'
_journal_page_first m1256
_journal_page_last m1258
_journal_paper_doi 10.1107/S1600536804019221
_journal_volume 60
_journal_year 2004
_chemical_formula_iupac '[Ag (C H O2) (C10 H8 N2)], H2 O, C H2 O2'
_chemical_formula_moiety 'C11 H9 Ag1 N2 O2, H2 O, C H2 O2'
_chemical_formula_sum 'C12 H13 Ag N2 O5'
_chemical_formula_weight 373.11
_chemical_name_systematic
;Poly[[silver(I)-\m-4,4'-bipyridine-\m-formato] monohydrate formic acid
 solvate]
;
_space_group_IT_number 15
_symmetry_cell_setting monoclinic
_symmetry_space_group_name_Hall '-C 2yc'
_symmetry_space_group_name_H-M 'C 1 2/c 1'
_atom_sites_solution_hydrogens geom
_atom_sites_solution_primary direct
_atom_sites_solution_secondary difmap
_cell_angle_alpha 90.00
_cell_angle_beta 108.790(10)
_cell_angle_gamma 90.00
_cell_formula_units_Z 8
_cell_length_a 17.848(4)
_cell_length_b 16.863(3)
_cell_length_c 9.485(3)
_cell_measurement_reflns_used 3186
_cell_measurement_temperature 193(2)
_cell_measurement_theta_max 27.5
_cell_measurement_theta_min 3.1
_cell_volume 2702.6(12)
_computing_cell_refinement CrystalClear
_computing_data_collection 'CrystalClear (Rigaku/MSC, 2001)'
_computing_data_reduction 'CrystalStructure (Rigaku/MSC, 2003)'
_computing_molecular_graphics 'ORTEPII (Johnson, 1976)'
_computing_publication_material SHELXL97
_computing_structure_refinement 'SHELXL97 (Sheldrick, 1997)'
_computing_structure_solution 'SHELXS97 (Sheldrick, 1997)'
_diffrn_ambient_temperature 193(2)
_diffrn_detector_area_resol_mean 7.31
_diffrn_measured_fraction_theta_full 0.992
_diffrn_measured_fraction_theta_max 0.992
_diffrn_measurement_device_type 'Rigaku Mercury area-detector'
_diffrn_measurement_method \w
_diffrn_radiation_monochromator graphite
_diffrn_radiation_source 'fine-focus sealed tube'
_diffrn_radiation_type MoK\a
_diffrn_radiation_wavelength 0.71073
_diffrn_reflns_av_R_equivalents 0.054
_diffrn_reflns_av_sigmaI/netI 0.046
_diffrn_reflns_limit_h_max 21
_diffrn_reflns_limit_h_min -21
_diffrn_reflns_limit_k_max 20
_diffrn_reflns_limit_k_min -16
_diffrn_reflns_limit_l_max 9
_diffrn_reflns_limit_l_min -11
_diffrn_reflns_number 8855
_diffrn_reflns_theta_full 25.00
_diffrn_reflns_theta_max 25.0
_diffrn_reflns_theta_min 3.1
_diffrn_standards_decay_% 0
_diffrn_standards_number 0
_exptl_absorpt_coefficient_mu 1.512
_exptl_absorpt_correction_T_max 0.915
_exptl_absorpt_correction_T_min 0.784
_exptl_absorpt_correction_type multi-scan
_exptl_absorpt_process_details '(Blessing, 1995; Jacobson, 1998)'
_exptl_crystal_colour colorless
_exptl_crystal_density_diffrn 1.834
_exptl_crystal_density_method 'not measured'
_exptl_crystal_description prism
_exptl_crystal_F_000 1488
_exptl_crystal_size_max 0.35
_exptl_crystal_size_mid 0.18
_exptl_crystal_size_min 0.06
_refine_diff_density_max 1.115
_refine_diff_density_min -0.526
_refine_ls_extinction_method none
_refine_ls_goodness_of_fit_ref 1.374
_refine_ls_hydrogen_treatment constr
_refine_ls_matrix_type full
_refine_ls_number_parameters 209
_refine_ls_number_reflns 2365
_refine_ls_number_restraints 39
_refine_ls_restrained_S_all 1.368
_refine_ls_R_factor_all 0.0815
_refine_ls_R_factor_gt 0.0704
_refine_ls_shift/su_max <0.001
_refine_ls_shift/su_mean 0.000
_refine_ls_structure_factor_coef Fsqd
_refine_ls_weighting_details 'calc w=1/[\s^2^(Fo^2^)+(0.0427P)^2^+20.891P] where P=(Fo^2^+2Fc^2^)/3'
_refine_ls_weighting_scheme calc
_refine_ls_wR_factor_gt 0.1321
_refine_ls_wR_factor_ref 0.1358
_reflns_number_gt 2176
_reflns_number_total 2365
_reflns_threshold_expression 'I > 2\s(I)'
_cod_data_source_file ci6401.cif
_cod_data_source_block I
_cod_original_sg_symbol_H-M 'C 2/c'
_cod_database_code 2204134

loop_
_symmetry_equiv_pos_as_xyz
'x, y, z'
'x, -y, z+1/2'
'x+1/2, y+1/2, z'
'x+1/2, -y+1/2, z+1/2'
'-x, -y, -z'
'-x, y, -z-1/2'
'-x+1/2, -y+1/2, -z'
'-x+1/2, y+1/2, -z-1/2'

loop_
_atom_site_label
_atom_site_fract_x
_atom_site_fract_y
_atom_site_fract_z
_atom_site_U_iso_or_equiv
_atom_site_adp_type
_atom_site_calc_flag
_atom_site_refinement_flags
_atom_site_occupancy
_atom_site_disorder_assembly
_atom_site_disorder_group
_atom_site_type_symbol
Ag1 0.18428(3) 0.23482(4) 0.34366(6) 0.0281(2) Uani d . 1 . . Ag
O1 0.1681(3) 0.0766(3) 0.2943(6) 0.0387(14) Uani d . 1 . . O
O2 0.2576(3) 0.1026(3) 0.5123(6) 0.0329(13) Uani d . 1 . . O
N1 0.0828(3) 0.2475(3) 0.4202(6) 0.0214(13) Uani d . 1 . . N
N2 -0.2263(3) 0.2588(4) 0.7344(6) 0.0226(13) Uani d . 1 . . N
C1 0.0391(4) 0.1832(4) 0.4219(8) 0.0212(15) Uani d . 1 . . C
H1 0.0526 0.1344 0.3858 0.025 Uiso calc R 1 . . H
C2 -0.0243(4) 0.1848(4) 0.4733(8) 0.0212(15) Uani d . 1 . . C
H2 -0.0550 0.1383 0.4681 0.025 Uiso calc R 1 . . H
C3 -0.0443(4) 0.2544(4) 0.5335(7) 0.0195(15) Uani d . 1 . . C
C4 0.0008(4) 0.3216(4) 0.5279(8) 0.0219(15) Uani d . 1 . . C
H4 -0.0114 0.3714 0.5622 0.026 Uiso calc R 1 . . H
C5 0.0629(4) 0.3151(4) 0.4724(8) 0.0221(15) Uani d . 1 . . C
H5 0.0933 0.3613 0.4711 0.027 Uiso calc R 1 . . H
C6 -0.1815(4) 0.1934(4) 0.7412(8) 0.0235(15) Uani d . 1 . . C
H6 -0.1907 0.1480 0.7926 0.028 Uiso calc R 1 . . H
C7 -0.1228(4) 0.1905(4) 0.6759(7) 0.0211(15) Uani d . 1 . . C
H7 -0.0919 0.1439 0.6837 0.025 Uiso calc R 1 . . H
C8 -0.1088(4) 0.2559(4) 0.5988(7) 0.0180(15) Uani d . 1 . . C
C9 -0.1556(4) 0.3230(4) 0.5915(8) 0.0225(16) Uani d . 1 . . C
H9 -0.1482 0.3691 0.5399 0.027 Uiso calc R 1 . . H
C10 -0.2126(4) 0.3213(4) 0.6600(8) 0.0236(16) Uani d . 1 . . C
H10 -0.2441 0.3673 0.6542 0.028 Uiso calc R 1 . . H
C11 0.2153(5) 0.0565(5) 0.4153(10) 0.0321(19) Uani d . 1 . . C
H11 0.2201 0.0014 0.4370 0.038 Uiso calc R 1 . . H
C12 0.4024(15) 0.019(2) 0.793(4) 0.039(8) Uani d PDU 0.502(15) A 1 C
H12 0.4299 0.0022 0.8921 0.047 Uiso calc PR 0.502(15) A 1 H
O3 0.3426(11) 0.0636(14) 0.778(3) 0.034(5) Uani d PDU 0.502(15) A 1 O
H3O 0.3206 0.0739 0.6875 0.041 Uiso calc PR 0.502(15) A 1 H
O4 0.4284(7) -0.0052(8) 0.6994(15) 0.051(4) Uani d PDU 0.502(15) A 1 O
C12' 0.3858(17) 0.0173(19) 0.813(3) 0.031(6) Uani d PDU 0.498(15) A 2 C
H12' 0.4090 0.0026 0.7395 0.037 Uiso calc PR 0.498(15) A 2 H
O3' 0.3210(13) 0.0558(16) 0.776(4) 0.049(7) Uani d PDU 0.498(15) A 2 O
H3O' 0.3063 0.0653 0.6840 0.058 Uiso calc PR 0.498(15) A 2 H
O4' 0.4172(7) -0.0003(7) 0.9406(12) 0.039(4) Uani d PDU 0.498(15) A 2 O
O1W 0.0412(4) -0.0173(3) 0.1491(7) 0.060(2) Uani d D 1 . . O
H1W1 0.0819 0.0100 0.1802 0.091 Uiso d RD 1 . . H

loop_
_atom_site_aniso_label
_atom_site_aniso_U_11
_atom_site_aniso_U_22
_atom_site_aniso_U_33
_atom_site_aniso_U_12
_atom_site_aniso_U_13
_atom_site_aniso_U_23
Ag1 0.0228(3) 0.0355(4) 0.0326(4) 0.0005(3) 0.0180(2) -0.0015(3)
O1 0.031(3) 0.041(4) 0.043(3) 0.000(3) 0.011(3) 0.007(3)
O2 0.029(3) 0.035(3) 0.030(3) 0.001(2) 0.002(2) -0.001(2)
N1 0.016(3) 0.027(4) 0.023(3) 0.001(2) 0.009(2) -0.001(2)
N2 0.018(3) 0.031(4) 0.020(3) -0.005(3) 0.007(2) 0.002(3)
C1 0.021(4) 0.017(4) 0.027(4) 0.001(3) 0.010(3) -0.001(3)
C2 0.017(3) 0.023(4) 0.025(4) -0.005(3) 0.010(3) -0.003(3)
C3 0.016(3) 0.028(4) 0.015(3) 0.003(3) 0.005(3) 0.006(3)
C4 0.021(3) 0.016(4) 0.029(4) 0.004(3) 0.008(3) -0.001(3)
C5 0.019(3) 0.017(4) 0.031(4) -0.007(3) 0.009(3) 0.000(3)
C6 0.026(4) 0.024(4) 0.022(4) 0.000(3) 0.010(3) 0.005(3)
C7 0.023(3) 0.020(4) 0.022(4) 0.001(3) 0.008(3) 0.003(3)
C8 0.013(3) 0.025(4) 0.015(3) 0.003(3) 0.003(3) 0.000(3)
C9 0.024(4) 0.021(4) 0.028(4) 0.002(3) 0.015(3) 0.007(3)
C10 0.020(4) 0.028(4) 0.024(4) 0.008(3) 0.009(3) 0.002(3)
C11 0.032(4) 0.024(4) 0.048(5) 0.004(3) 0.022(4) 0.002(4)
C12 0.045(11) 0.030(10) 0.038(11) -0.006(8) 0.009(8) -0.004(7)
O3 0.034(8) 0.049(8) 0.022(7) 0.002(7) 0.014(7) -0.003(6)
O4 0.050(7) 0.053(7) 0.048(7) 0.006(5) 0.015(5) -0.009(5)
C12' 0.038(10) 0.024(9) 0.030(10) -0.004(8) 0.010(8) -0.002(7)
O3' 0.043(10) 0.065(10) 0.042(8) -0.003(7) 0.019(8) 0.008(6)
O4' 0.041(6) 0.038(6) 0.031(6) -0.005(5) 0.000(5) 0.003(5)
O1W 0.062(4) 0.031(4) 0.062(4) -0.006(3) -0.017(4) -0.005(3)

loop_
_atom_type_symbol
_atom_type_description
_atom_type_scat_dispersion_real
_atom_type_scat_dispersion_imag
_atom_type_scat_source
C C 0.0033 0.0016 'International Tables Vol C Tables 4.2.6.8 and 6.1.1.4'
H H 0.0000 0.0000 'International Tables Vol C Tables 4.2.6.8 and 6.1.1.4'
N N 0.0061 0.0033 'International Tables Vol C Tables 4.2.6.8 and 6.1.1.4'
O O 0.0106 0.0060 'International Tables Vol C Tables 4.2.6.8 and 6.1.1.4'
Ag Ag -0.8971 1.1015 'International Tables Vol C Tables 4.2.6.8 and 6.1.1.4'

loop_
_geom_angle_atom_site_label_1
_geom_angle_atom_site_label_2
_geom_angle_atom_site_label_3
_geom_angle_site_symmetry_1
_geom_angle_site_symmetry_3
_geom_angle
_geom_angle_publ_flag
N2 Ag1 N1 4_554 . 168.1(2) y
N2 Ag1 O1 4_554 . 91.2(2) y
N1 Ag1 O1 . . 95.83(19) y
N2 Ag1 O2 4_554 . 91.83(19) ?
N1 Ag1 O2 . . 100.03(18) ?
O1 Ag1 O2 . . 47.21(16) ?
N2 Ag1 O2 4_554 7_556 88.47(18) y
N1 Ag1 O2 . 7_556 87.80(18) y
O1 Ag1 O2 . 7_556 162.27(16) y
O2 Ag1 O2 . 7_556 115.08(12) ?
N2 Ag1 Ag1 4_554 7_556 90.13(15) ?
N1 Ag1 Ag1 . 7_556 96.70(15) ?
O1 Ag1 Ag1 . 7_556 109.01(13) ?
O2 Ag1 Ag1 . 7_556 61.80(11) ?
O2 Ag1 Ag1 7_556 7_556 53.28(10) ?
C11 O1 Ag1 . . 96.1(5) ?
C11 O2 Ag1 . . 90.8(5) ?
C5 N1 C1 . . 117.5(6) ?
C5 N1 Ag1 . . 124.0(4) ?
C1 N1 Ag1 . . 118.5(4) ?
C10 N2 C6 . . 117.6(6) ?
C10 N2 Ag1 . 4_455 120.2(5) ?
C6 N2 Ag1 . 4_455 122.2(5) ?
N1 C1 C2 . . 122.6(6) ?
N1 C1 H1 . . 118.7 ?
C2 C1 H1 . . 118.7 ?
C1 C2 C3 . . 120.8(6) ?
C1 C2 H2 . . 119.6 ?
C3 C2 H2 . . 119.6 ?
C2 C3 C4 . . 115.9(6) ?
C2 C3 C8 . . 121.5(6) ?
C4 C3 C8 . . 122.6(6) ?
C5 C4 C3 . . 119.6(6) ?
C5 C4 H4 . . 120.2 ?
C3 C4 H4 . . 120.2 ?
N1 C5 C4 . . 123.6(6) ?
N1 C5 H5 . . 118.2 ?
C4 C5 H5 . . 118.2 ?
N2 C6 C7 . . 122.0(6) ?
N2 C6 H6 . . 119.0 ?
C7 C6 H6 . . 119.0 ?
C6 C7 C8 . . 120.0(6) ?
C6 C7 H7 . . 120.0 ?
C8 C7 H7 . . 120.0 ?
C7 C8 C9 . . 117.6(6) ?
C7 C8 C3 . . 120.4(6) ?
C9 C8 C3 . . 122.0(6) ?
C10 C9 C8 . . 118.8(6) ?
C10 C9 H9 . . 120.6 ?
C8 C9 H9 . . 120.6 ?
N2 C10 C9 . . 123.9(6) ?
N2 C10 H10 . . 118.0 ?
C9 C10 H10 . . 118.0 ?
O1 C11 O2 . . 125.6(8) ?
O1 C11 H11 . . 117.2 ?
O2 C11 H11 . . 117.2 ?
O4 C12 O3 . . 129(3) ?
O4 C12 H12 . . 115.6 ?
O3 C12 H12 . . 115.6 ?
C12 O3 H3O . . 109.5 ?
O4' C12' O3' . . 120(3) ?
O4' C12' H12' . . 120.2 ?
O3' C12' H12' . . 120.2 ?
C12' O3' H3O' . . 109.5 ?

loop_
_geom_bond_atom_site_label_1
_geom_bond_atom_site_label_2
_geom_bond_site_symmetry_2
_geom_bond_distance
_geom_bond_publ_flag
Ag1 N2 4_554 2.167(6) ?
Ag1 N1 . 2.167(5) y
Ag1 O1 . 2.709(6) y
Ag1 O2 . 2.809(5) y
Ag1 O2 7_556 3.089(5) y
Ag1 Ag1 7_556 3.1748(14) y
O1 C11 . 1.232(10) ?
O2 C11 . 1.255(10) ?
N1 C5 . 1.336(9) ?
N1 C1 . 1.340(8) ?
N2 C10 . 1.334(9) ?
N2 C6 . 1.352(9) ?
N2 Ag1 4_455 2.167(6) ?
C1 C2 . 1.369(9) ?
C1 H1 . 0.95 ?
C2 C3 . 1.400(10) ?
C2 H2 . 0.95 ?
C3 C4 . 1.402(9) ?
C3 C8 . 1.472(9) ?
C4 C5 . 1.376(9) ?
C4 H4 . 0.95 ?
C5 H5 . 0.95 ?
C6 C7 . 1.379(9) ?
C6 H6 . 0.95 ?
C7 C8 . 1.389(9) ?
C7 H7 . 0.95 ?
C8 C9 . 1.395(9) ?
C9 C10 . 1.373(9) ?
C9 H9 . 0.95 ?
C10 H10 . 0.95 ?
C11 H11 . 0.95 ?
C12 O4 . 1.20(3) ?
C12 O3 . 1.278(16) ?
C12 H12 . 0.95 ?
O3 H3O . 0.84 ?
C12' O4' . 1.20(3) ?
C12' O3' . 1.274(16) ?
C12' H12' . 0.95 ?
O3' H3O' . 0.84 ?
O1W H1W1 . 0.83 ?

loop_
_geom_hbond_atom_site_label_D
_geom_hbond_atom_site_label_H
_geom_hbond_atom_site_label_A
_geom_hbond_distance_DH
_geom_hbond_distance_HA
_geom_hbond_distance_DA
_geom_hbond_angle_DHA
O3 H3O O2 0.84 1.75 2.57(2) 167
O3' H3O' O2 0.84 1.70 2.52(3) 163
O1W H1W1 O1 0.83 1.93 2.740(10) 166

loop_
_geom_torsion_atom_site_label_1
_geom_torsion_atom_site_label_2
_geom_torsion_atom_site_label_3
_geom_torsion_atom_site_label_4
_geom_torsion_site_symmetry_1
_geom_torsion
N2 Ag1 O1 C11 4_554 94.0(5)
N1 Ag1 O1 C11 . -95.7(5)
O2 Ag1 O1 C11 . 2.6(4)
O2 Ag1 O1 C11 7_556 5.4(8)
Ag1 Ag1 O1 C11 7_556 3.5(5)
N2 Ag1 O2 C11 4_554 -92.4(4)
N1 Ag1 O2 C11 . 86.2(4)
O1 Ag1 O2 C11 . -2.5(4)
O2 Ag1 O2 C11 7_556 178.4(5)
Ag1 Ag1 O2 C11 7_556 178.4(5)
N2 Ag1 N1 C5 4_554 -59.2(12)
O1 Ag1 N1 C5 . 175.3(5)
O2 Ag1 N1 C5 . 127.8(5)
O2 Ag1 N1 C5 7_556 12.7(5)
Ag1 Ag1 N1 C5 7_556 65.3(5)
N2 Ag1 N1 C1 4_554 123.8(10)
O1 Ag1 N1 C1 . -1.7(5)
O2 Ag1 N1 C1 . -49.2(5)
O2 Ag1 N1 C1 7_556 -164.3(5)
Ag1 Ag1 N1 C1 7_556 -111.7(5)
C5 N1 C1 C2 . 0.4(10)
Ag1 N1 C1 C2 . 177.6(5)
N1 C1 C2 C3 . -2.8(11)
C1 C2 C3 C4 . 4.1(10)
C1 C2 C3 C8 . -175.7(6)
C2 C3 C4 C5 . -3.2(10)
C8 C3 C4 C5 . 176.6(6)
C1 N1 C5 C4 . 0.5(10)
Ag1 N1 C5 C4 . -176.5(5)
C3 C4 C5 N1 . 1.0(11)
C10 N2 C6 C7 . 0.8(10)
Ag1 N2 C6 C7 4_455 -177.7(5)
N2 C6 C7 C8 . -0.7(10)
C6 C7 C8 C9 . 0.3(10)
C6 C7 C8 C3 . 177.8(6)
C2 C3 C8 C7 . 35.2(10)
C4 C3 C8 C7 . -144.6(7)
C2 C3 C8 C9 . -147.5(7)
C4 C3 C8 C9 . 32.7(10)
C7 C8 C9 C10 . 0.0(10)
C3 C8 C9 C10 . -177.4(6)
C6 N2 C10 C9 . -0.4(10)
Ag1 N2 C10 C9 4_455 178.0(5)
C8 C9 C10 N2 . 0.1(11)
Ag1 O1 C11 O2 . -5.2(8)
Ag1 O2 C11 O1 . 5.0(8)
